data_4308124
loop_
_publ_author_name
'Xiaoshu Qu'
'Lin Xu'
'Guanggang Gao'
'Fengyan Li'
'Yanyan Yang'

_publ_section_title
;
Unprecedented Eight-Connected Self-catenated Network Based on
Heterometallic {Cu4V4O12} Clusters as Nodes
;
_journal_name_full 'Inorganic Chemistry'
_journal_page_first 4775
_journal_page_last 4777
_journal_paper_doi 10.1021/ic070114c
_journal_volume 46
_journal_year 2007
_chemical_formula_moiety
;
2(C26 H28 Cu2 N4 O6 V2), 3(H2 O)
;
_chemical_formula_sum 'C52 H62 Cu4 N8 O15 V4'
_chemical_formula_weight 1497.06
_chemical_name_systematic
;
 ?
;
_space_group_IT_number 13
_symmetry_cell_setting monoclinic
_symmetry_space_group_name_Hall '-P 2yc'
_symmetry_space_group_name_H-M 'P 1 2/c 1'
_atom_sites_solution_hydrogens geom
_atom_sites_solution_primary direct
_atom_sites_solution_secondary difmap
_audit_creation_method SHELXL-97
_cell_angle_alpha 90.00
_cell_angle_beta 115.121(2)
_cell_angle_gamma 90.00
_cell_formula_units_Z 2
_cell_length_a 12.560(6)
_cell_length_b 9.927(5)
_cell_length_c 26.238(7)
_cell_measurement_reflns_used 12223
_cell_measurement_temperature 293(2)
_cell_measurement_theta_max 27.48
_cell_measurement_theta_min 1.60
_cell_volume 2962(2)
_computing_cell_refinement PROCESS-AUTO
_computing_data_collection 'PROCESS-AUTO (Rigaku, 1998)'
_computing_data_reduction 'CrystalStructure (Rigaku/MSC, 2002)'
_computing_molecular_graphics 'ORTEP-3 for Windows (Farrugia, 1997) and XP (Siemens, 1994)'
_computing_publication_material 'WinGX (Farrugia, 1999)'
_computing_structure_refinement 'SHELXL97 (Sheldrick, 1997)'
_computing_structure_solution 'SIR92 (Altomare et al., 1993)'
_diffrn_ambient_temperature 293(2)
_diffrn_detector_area_resol_mean 10.00
_diffrn_measured_fraction_theta_full 0.970
_diffrn_measured_fraction_theta_max 0.970
_diffrn_measurement_device_type 'Rigaku R-AXIS RAPID'
_diffrn_measurement_method \w
_diffrn_radiation_monochromator graphite
_diffrn_radiation_source 'fine-focus sealed tube'
_diffrn_radiation_type MoK\a
_diffrn_radiation_wavelength 0.71069
_diffrn_reflns_av_R_equivalents 0.0788
_diffrn_reflns_av_sigmaI/netI 0.0684
_diffrn_reflns_limit_h_max 14
_diffrn_reflns_limit_h_min -15
_diffrn_reflns_limit_k_max 11
_diffrn_reflns_limit_k_min -11
_diffrn_reflns_limit_l_max 31
_diffrn_reflns_limit_l_min -31
_diffrn_reflns_number 22570
_diffrn_reflns_theta_full 26.00
_diffrn_reflns_theta_max 25.50
_diffrn_reflns_theta_min 3.60
_diffrn_standards_decay_% 0
_diffrn_standards_interval_count 0
_diffrn_standards_interval_time 0
_diffrn_standards_number 0
_exptl_absorpt_coefficient_mu 2.080
_exptl_absorpt_correction_T_max 0.530
_exptl_absorpt_correction_T_min 0.340
_exptl_absorpt_correction_type empirical
_exptl_absorpt_process_details '(ABSCOR; Higashi, 1995)'
_exptl_crystal_colour red
_exptl_crystal_density_diffrn 1.679
_exptl_crystal_density_method 'not measured'
_exptl_crystal_description block
_exptl_crystal_F_000 1516
_exptl_crystal_size_max 0.53
_exptl_crystal_size_mid 0.45
_exptl_crystal_size_min 0.31
_refine_diff_density_max 0.435
_refine_diff_density_min -0.456
_refine_diff_density_rms 0.064
_refine_ls_extinction_method none
_refine_ls_goodness_of_fit_ref 0.927
_refine_ls_hydrogen_treatment constr
_refine_ls_matrix_type full
_refine_ls_number_parameters 376
_refine_ls_number_reflns 5657
_refine_ls_number_restraints 0
_refine_ls_restrained_S_all 0.927
_refine_ls_R_factor_all 0.1057
_refine_ls_R_factor_gt 0.0479
_refine_ls_shift/su_max 0.001
_refine_ls_shift/su_mean 0.000
_refine_ls_structure_factor_coef Fsqd
_refine_ls_weighting_details 'calc w=1/[\s^2^(Fo^2^)+(0.0558P)^2^+0.0000P] where P=(Fo^2^+2Fc^2^)/3'
_refine_ls_weighting_scheme calc
_refine_ls_wR_factor_gt 0.0963
_refine_ls_wR_factor_ref 0.1210
_reflns_number_gt 2932
_reflns_number_total 5657
_reflns_threshold_expression >2sigma(I)
_cod_data_source_file ic070114c-file003.cif
_cod_data_source_block 1
_cod_database_code 4308124

loop_
_symmetry_equiv_pos_as_xyz
'x, y, z'
'-x, y, -z+1/2'
'-x, -y, -z'
'x, -y, z-1/2'

loop_
_atom_site_label
_atom_site_type_symbol
_atom_site_fract_x
_atom_site_fract_y
_atom_site_fract_z
_atom_site_U_iso_or_equiv
_atom_site_adp_type
_atom_site_occupancy
_atom_site_symmetry_multiplicity
_atom_site_calc_flag
_atom_site_refinement_flags
_atom_site_disorder_assembly
_atom_site_disorder_group
Cu1 Cu 0.60005(7) 1.11091(9) 0.48850(3) 0.0848(3) Uani 1 1 d . . .
Cu2 Cu 0.02289(5) 0.61675(7) -0.03427(3) 0.0600(2) Uani 1 1 d . . .
V1 V 0.53314(7) 1.35910(9) 0.57257(4) 0.0520(2) Uani 1 1 d . . .
V2 V 0.70621(7) 1.45580(10) 0.51863(4) 0.0533(3) Uani 1 1 d . . .
O1 O 0.6620(3) 1.4447(4) 0.57544(14) 0.0613(9) Uani 1 1 d . . .
O3 O 0.5543(3) 1.3207(4) 0.63591(15) 0.0729(11) Uani 1 1 d . . .
O4 O 0.7256(3) 1.3044(4) 0.49993(16) 0.0689(10) Uani 1 1 d . . .
O5 O 0.5164(3) 1.2218(4) 0.53610(16) 0.0743(11) Uani 1 1 d . . .
O6 O 0.4067(3) 1.4643(4) 0.54081(15) 0.0637(10) Uani 1 1 d . . .
OW1 O 0.1706(3) 0.5404(4) -0.03910(16) 0.0758(11) Uani 1 1 d . . .
OW2 O 1.0000 1.2828(10) 0.7500 0.168(4) Uani 1 2 d S . .
H9 H 1.0000 1.3295 0.7800 0.202 Uiso 1 1 d R . .
OW3 O 0.7960(6) 1.4525(9) 0.6907(3) 0.199(3) Uani 1 1 d . . .
H1 H 0.8662 1.4719 0.6943 0.238 Uiso 1 1 d R . .
H2 H 0.7932 1.3657 0.7004 0.238 Uiso 1 1 d R . .
N1 N 0.0780(3) 0.7568(5) 0.02183(16) 0.0561(11) Uani 1 1 d . . .
N2 N -0.1035(3) 0.5316(5) -0.09554(17) 0.0569(11) Uani 1 1 d . . .
N3 N 0.5035(4) 1.1290(5) 0.40797(19) 0.0651(12) Uani 1 1 d . . .
N4 N 0.7139(4) 1.0195(6) 0.5544(2) 0.0723(13) Uani 1 1 d . . .
C1 C 0.1614(5) 0.9791(6) 0.0924(2) 0.0642(15) Uani 1 1 d . . .
C2 C -0.2925(4) 0.3838(6) -0.1735(2) 0.0565(13) Uani 1 1 d . . .
C3 C 0.4583(5) 1.0260(7) 0.3742(3) 0.0688(16) Uani 1 1 d . . .
H3 H 0.4686 0.9403 0.3899 0.083 Uiso 1 1 calc R . .
C4 C 0.0452(5) 0.9410(6) 0.0715(2) 0.0698(16) Uani 1 1 d . . .
H4 H -0.0070 0.9898 0.0810 0.084 Uiso 1 1 calc R . .
C5 C 0.7844(6) 1.0882(7) 0.5990(3) 0.0816(19) Uani 1 1 d . . .
H5 H 0.7808 1.1818 0.5978 0.098 Uiso 1 1 calc R . .
C6 C 0.1920(4) 0.7907(6) 0.0434(2) 0.0644(15) Uani 1 1 d . . .
H6 H 0.2436 0.7392 0.0345 0.077 Uiso 1 1 calc R . .
C7 C 0.7220(6) 0.8854(8) 0.5572(3) 0.0810(18) Uani 1 1 d . . .
H7 H 0.6730 0.8356 0.5261 0.097 Uiso 1 1 calc R . .
C8 C 0.8628(6) 1.0267(10) 0.6470(3) 0.107(3) Uani 1 1 d . . .
H8 H 0.9116 1.0776 0.6778 0.128 Uiso 1 1 calc R . .
C9 C 0.2718(5) 1.0651(6) 0.1920(2) 0.0754(17) Uani 1 1 d . . .
H9A H 0.2200 1.0138 0.2034 0.091 Uiso 1 1 calc R . .
H9B H 0.3387 1.0086 0.1973 0.091 Uiso 1 1 calc R . .
C10 C -0.2135(4) 0.5440(5) -0.0995(2) 0.0548(13) Uani 1 1 d . . .
H10 H -0.2267 0.6043 -0.0757 0.066 Uiso 1 1 calc R . .
C11 C 0.3143(6) 1.1876(6) 0.2289(2) 0.0783(18) Uani 1 1 d . . .
H11A H 0.2470 1.2447 0.2220 0.094 Uiso 1 1 calc R . .
H11B H 0.3665 1.2373 0.2171 0.094 Uiso 1 1 calc R . .
C12 C 0.7975(7) 0.8188(8) 0.6028(3) 0.098(2) Uani 1 1 d . . .
H12 H 0.8001 0.7252 0.6020 0.117 Uiso 1 1 calc R . .
C13 C 0.3967(5) 1.0382(6) 0.3168(3) 0.0726(16) Uani 1 1 d . . .
H13 H 0.3676 0.9616 0.2948 0.087 Uiso 1 1 calc R . .
C14 C -0.0906(4) 0.4459(6) -0.1315(2) 0.0668(16) Uani 1 1 d . . .
H14 H -0.0158 0.4347 -0.1299 0.080 Uiso 1 1 calc R . .
C15 C -0.1799(5) 0.3742(6) -0.1701(2) 0.0688(16) Uani 1 1 d . . .
H15 H -0.1654 0.3178 -0.1948 0.083 Uiso 1 1 calc R . .
C16 C 0.2061(6) 1.1006(6) 0.1293(2) 0.087(2) Uani 1 1 d . . .
H16A H 0.1402 1.1586 0.1242 0.104 Uiso 1 1 calc R . .
H16B H 0.2584 1.1505 0.1177 0.104 Uiso 1 1 calc R . .
C17 C 0.8682(7) 0.8834(10) 0.6489(3) 0.100(2) Uani 1 1 d . . .
C18 C -0.3061(4) 0.4726(5) -0.1368(2) 0.0533(13) Uani 1 1 d . . .
H18 H -0.3801 0.4842 -0.1374 0.064 Uiso 1 1 calc R . .
C19 C 0.2343(5) 0.9005(6) 0.0786(2) 0.0710(16) Uani 1 1 d . . .
H19 H 0.3139 0.9212 0.0932 0.085 Uiso 1 1 calc R . .
C20 C -0.5000 0.3861(8) -0.2500 0.065(2) Uani 1 2 d S . .
H20A H -0.5201 0.4438 -0.2255 0.077 Uiso 0.50 1 calc PR . .
H20B H -0.4799 0.4438 -0.2745 0.077 Uiso 0.50 1 calc PR . .
C21 C 1.0000 0.8801(16) 0.7500 0.211(9) Uani 1 2 d S . .
H21A H 0.9401 0.9381 0.7524 0.254 Uiso 0.50 1 calc PR . .
H21B H 1.0599 0.9381 0.7476 0.254 Uiso 0.50 1 calc PR . .
C22 C 0.3779(5) 1.1638(6) 0.2916(2) 0.0637(15) Uani 1 1 d . . .
C23 C -0.3944(4) 0.3030(6) -0.2146(2) 0.0634(14) Uani 1 1 d . . .
H23A H -0.3685 0.2540 -0.2393 0.076 Uiso 1 1 calc R . .
H23B H -0.4175 0.2373 -0.1938 0.076 Uiso 1 1 calc R . .
C24 C 0.0064(5) 0.8311(6) 0.0367(2) 0.0676(16) Uani 1 1 d . . .
H24 H -0.0725 0.8071 0.0229 0.081 Uiso 1 1 calc R . .
C25 C 0.9477(11) 0.8050(14) 0.6990(4) 0.091(4) Uani 1 1 d . . .
H25A H 0.9033 0.7311 0.7047 0.109 Uiso 1 1 calc R . .
H25B H 1.0099 0.7662 0.6911 0.109 Uiso 1 1 calc R . .
C26 C 0.4845(5) 1.2496(7) 0.3841(3) 0.0793(17) Uani 1 1 d . . .
H26 H 0.5137 1.3242 0.4073 0.095 Uiso 1 1 calc R . .
C27 C 0.4252(5) 1.2712(6) 0.3279(3) 0.0761(17) Uani 1 1 d . . .
H27 H 0.4163 1.3585 0.3137 0.091 Uiso 1 1 calc R . .

loop_
_atom_site_aniso_label
_atom_site_aniso_U_11
_atom_site_aniso_U_22
_atom_site_aniso_U_33
_atom_site_aniso_U_23
_atom_site_aniso_U_13
_atom_site_aniso_U_12
Cu1 0.0966(6) 0.0956(7) 0.0593(5) 0.0036(4) 0.0303(4) 0.0151(5)
Cu2 0.0566(4) 0.0676(5) 0.0497(4) -0.0043(3) 0.0166(3) 0.0014(3)
V1 0.0572(5) 0.0574(6) 0.0468(5) 0.0057(4) 0.0271(4) 0.0016(4)
V2 0.0497(5) 0.0611(7) 0.0522(5) 0.0077(4) 0.0247(4) 0.0000(4)
O1 0.056(2) 0.074(3) 0.056(2) -0.0022(19) 0.0266(17) -0.0080(18)
O3 0.080(2) 0.094(3) 0.053(2) 0.019(2) 0.0359(19) 0.011(2)
O4 0.082(2) 0.055(3) 0.082(3) 0.013(2) 0.048(2) 0.0097(19)
O5 0.086(2) 0.065(3) 0.082(3) -0.011(2) 0.045(2) -0.010(2)
O6 0.052(2) 0.077(3) 0.065(2) 0.008(2) 0.0275(17) 0.0093(17)
OW1 0.049(2) 0.095(3) 0.077(3) -0.007(2) 0.0212(18) 0.0176(19)
OW2 0.167(7) 0.166(9) 0.154(9) 0.000 0.051(6) 0.000
OW3 0.153(5) 0.286(9) 0.109(5) 0.011(5) 0.008(4) 0.000(6)
N1 0.057(3) 0.064(3) 0.043(2) -0.003(2) 0.018(2) 0.000(2)
N2 0.047(2) 0.071(3) 0.054(3) -0.005(2) 0.024(2) 0.003(2)
N3 0.089(3) 0.053(3) 0.060(3) -0.002(3) 0.039(2) 0.000(3)
N4 0.086(3) 0.075(4) 0.065(3) 0.001(3) 0.040(3) 0.002(3)
C1 0.088(4) 0.055(4) 0.043(3) 0.010(3) 0.022(3) 0.004(3)
C2 0.055(3) 0.066(4) 0.047(3) 0.004(3) 0.020(2) 0.006(3)
C3 0.087(4) 0.060(4) 0.065(4) 0.006(3) 0.037(3) 0.004(3)
C4 0.072(4) 0.070(4) 0.072(4) -0.007(3) 0.035(3) 0.016(3)
C5 0.101(5) 0.077(5) 0.070(5) -0.003(4) 0.041(4) -0.012(4)
C6 0.051(3) 0.076(4) 0.056(3) -0.011(3) 0.012(2) -0.006(3)
C7 0.097(5) 0.082(6) 0.066(4) 0.000(4) 0.036(4) 0.009(4)
C8 0.118(6) 0.134(8) 0.058(4) 0.004(5) 0.027(4) -0.028(5)
C9 0.104(4) 0.057(4) 0.053(4) -0.003(3) 0.022(3) -0.007(3)
C10 0.060(3) 0.056(4) 0.048(3) -0.001(3) 0.023(2) 0.006(3)
C11 0.109(5) 0.056(4) 0.058(4) -0.005(3) 0.024(3) -0.008(3)
C12 0.148(7) 0.077(5) 0.071(5) 0.001(4) 0.050(5) 0.018(5)
C13 0.105(4) 0.051(4) 0.062(4) -0.016(3) 0.035(3) -0.011(3)
C14 0.047(3) 0.094(5) 0.055(3) -0.015(3) 0.018(3) 0.006(3)
C15 0.074(4) 0.075(4) 0.053(3) -0.017(3) 0.022(3) 0.007(3)
C16 0.123(5) 0.056(5) 0.062(4) -0.008(3) 0.021(4) -0.009(4)
C17 0.128(6) 0.109(7) 0.072(5) 0.021(5) 0.050(5) 0.004(5)
C18 0.047(3) 0.063(4) 0.052(3) -0.004(3) 0.023(2) 0.001(2)
C19 0.064(4) 0.074(5) 0.065(4) 0.001(3) 0.017(3) -0.011(3)
C20 0.069(5) 0.074(6) 0.042(4) 0.000 0.015(4) 0.000
C21 0.184(14) 0.140(15) 0.200(19) 0.000 -0.025(13) 0.000
C22 0.073(3) 0.056(4) 0.059(4) -0.007(3) 0.025(3) -0.007(3)
C23 0.057(3) 0.066(4) 0.056(3) -0.005(3) 0.014(2) 0.000(3)
C24 0.061(3) 0.073(4) 0.070(4) -0.007(3) 0.030(3) 0.010(3)
C25 0.098(9) 0.128(12) 0.009(5) 0.019(6) -0.015(5) -0.019(8)
C26 0.105(5) 0.058(5) 0.064(4) -0.007(3) 0.026(3) -0.005(3)
C27 0.108(5) 0.047(4) 0.063(4) -0.001(3) 0.026(3) -0.012(3)

loop_
_atom_type_symbol
_atom_type_description
_atom_type_scat_dispersion_real
_atom_type_scat_dispersion_imag
_atom_type_scat_source
Cu Cu 0.3201 1.2651 'International Tables Vol C Tables 4.2.6.8 and 6.1.1.4'
V V 0.3005 0.5294 'International Tables Vol C Tables 4.2.6.8 and 6.1.1.4'
O O 0.0106 0.0060 'International Tables Vol C Tables 4.2.6.8 and 6.1.1.4'
N N 0.0061 0.0033 'International Tables Vol C Tables 4.2.6.8 and 6.1.1.4'
C C 0.0033 0.0016 'International Tables Vol C Tables 4.2.6.8 and 6.1.1.4'
H H 0.0000 0.0000 'International Tables Vol C Tables 4.2.6.8 and 6.1.1.4'

loop_
_geom_angle_atom_site_label_1
_geom_angle_atom_site_label_2
_geom_angle_atom_site_label_3
_geom_angle
_geom_angle_site_symmetry_1
_geom_angle_site_symmetry_3
_geom_angle_publ_flag
N4 Cu1 N3 153.5(2) . . ?
N4 Cu1 O5 94.34(18) . . ?
N3 Cu1 O5 109.70(17) . . ?
N4 Cu1 O4 93.77(19) . . ?
N3 Cu1 O4 97.69(18) . . ?
O5 Cu1 O4 88.65(14) . . ?
N2 Cu2 N1 149.60(17) . . ?
N2 Cu2 OW1 103.52(16) . . ?
N1 Cu2 OW1 105.78(16) . . ?
O3 V1 O5 109.3(2) . . ?
O3 V1 O6 110.15(18) . . ?
O5 V1 O6 110.39(19) . . ?
O3 V1 O1 108.43(18) . . ?
O5 V1 O1 108.04(17) . . ?
O6 V1 O1 110.43(17) . . ?
O4 V2 OW1 109.3(2) . 2_665 ?
O4 V2 O6 108.11(18) . 3_686 ?
OW1 V2 O6 110.36(18) 2_665 3_686 ?
O4 V2 O1 109.31(18) . . ?
OW1 V2 O1 109.89(18) 2_665 . ?
O6 V2 O1 109.88(15) 3_686 . ?
V2 O1 V1 125.55(19) . . ?
V2 O4 Cu1 126.55(18) . . ?
V1 O5 Cu1 140.1(2) . . ?
V1 O6 V2 152.4(2) . 3_686 ?
V2 OW1 Cu2 156.9(3) 2_645 . ?
H1 OW3 H2 109.9 . . ?
C6 N1 C24 117.8(5) . . ?
C6 N1 Cu2 118.5(4) . . ?
C24 N1 Cu2 123.4(4) . . ?
C14 N2 C10 115.7(4) . . ?
C14 N2 Cu2 124.9(3) . . ?
C10 N2 Cu2 118.9(3) . . ?
C3 N3 C26 116.4(5) . . ?
C3 N3 Cu1 123.5(4) . . ?
C26 N3 Cu1 120.1(4) . . ?
C5 N4 C7 117.4(6) . . ?
C5 N4 Cu1 120.8(5) . . ?
C7 N4 Cu1 121.7(5) . . ?
C19 C1 C4 117.1(5) . . ?
C19 C1 C16 121.5(6) . . ?
C4 C1 C16 121.3(6) . . ?
C18 C2 C15 115.4(5) . . ?
C18 C2 C23 121.6(4) . . ?
C15 C2 C23 122.9(5) . . ?
N3 C3 C13 123.5(6) . . ?
N3 C3 H3 118.3 . . ?
C13 C3 H3 118.3 . . ?
C24 C4 C1 119.9(5) . . ?
C24 C4 H4 120.0 . . ?
C1 C4 H4 120.0 . . ?
N4 C5 C8 122.3(7) . . ?
N4 C5 H5 118.9 . . ?
C8 C5 H5 118.9 . . ?
N1 C6 C19 121.3(5) . . ?
N1 C6 H6 119.4 . . ?
C19 C6 H6 119.4 . . ?
N4 C7 C12 123.2(7) . . ?
N4 C7 H7 118.4 . . ?
C12 C7 H7 118.4 . . ?
C5 C8 C17 118.9(7) . . ?
C5 C8 H8 120.5 . . ?
C17 C8 H8 120.5 . . ?
C11 C9 C16 112.8(5) . . ?
C11 C9 H9A 109.0 . . ?
C16 C9 H9A 109.0 . . ?
C11 C9 H9B 109.0 . . ?
C16 C9 H9B 109.0 . . ?
H9A C9 H9B 107.8 . . ?
N2 C10 C18 123.0(5) . . ?
N2 C10 H10 118.5 . . ?
C18 C10 H10 118.5 . . ?
C9 C11 C22 117.0(5) . . ?
C9 C11 H11A 108.0 . . ?
C22 C11 H11A 108.0 . . ?
C9 C11 H11B 108.0 . . ?
C22 C11 H11B 108.0 . . ?
H11A C11 H11B 107.3 . . ?
C17 C12 C7 121.4(8) . . ?
C17 C12 H12 119.3 . . ?
C7 C12 H12 119.3 . . ?
C3 C13 C22 120.3(6) . . ?
C3 C13 H13 119.9 . . ?
C22 C13 H13 119.9 . . ?
N2 C14 C15 123.8(5) . . ?
N2 C14 H14 118.1 . . ?
C15 C14 H14 118.1 . . ?
C14 C15 C2 120.8(5) . . ?
C14 C15 H15 119.6 . . ?
C2 C15 H15 119.6 . . ?
C1 C16 C9 113.1(5) . . ?
C1 C16 H16A 109.0 . . ?
C9 C16 H16A 109.0 . . ?
C1 C16 H16B 109.0 . . ?
C9 C16 H16B 109.0 . . ?
H16A C16 H16B 107.8 . . ?
C12 C17 C8 116.6(7) . . ?
C12 C17 C25 119.4(10) . . ?
C8 C17 C25 123.9(9) . . ?
C10 C18 C2 121.2(5) . . ?
C10 C18 H18 119.4 . . ?
C2 C18 H18 119.4 . . ?
C1 C19 C6 121.2(5) . . ?
C1 C19 H19 119.4 . . ?
C6 C19 H19 119.4 . . ?
C23 C20 C23 113.3(7) 2_454 . ?
C23 C20 H20A 108.9 2_454 . ?
C23 C20 H20A 108.9 . . ?
C23 C20 H20B 108.9 2_454 . ?
C23 C20 H20B 108.9 . . ?
H20A C20 H20B 107.7 . . ?
C25 C21 C25 116.9(15) . 2_756 ?
C25 C21 H21A 108.1 . . ?
C25 C21 H21A 108.1 2_756 . ?
C25 C21 H21B 108.1 . . ?
C25 C21 H21B 108.1 2_756 . ?
H21A C21 H21B 107.3 . . ?
C13 C22 C27 115.5(5) . . ?
C13 C22 C11 124.3(5) . . ?
C27 C22 C11 120.2(5) . . ?
C20 C23 C2 114.1(5) . . ?
C20 C23 H23A 108.7 . . ?
C2 C23 H23A 108.7 . . ?
C20 C23 H23B 108.7 . . ?
C2 C23 H23B 108.7 . . ?
H23A C23 H23B 107.6 . . ?
N1 C24 C4 122.5(5) . . ?
N1 C24 H24 118.7 . . ?
C4 C24 H24 118.7 . . ?
C21 C25 C17 115.1(12) . . ?
C21 C25 H25A 108.5 . . ?
C17 C25 H25A 108.5 . . ?
C21 C25 H25B 108.5 . . ?
C17 C25 H25B 108.5 . . ?
H25A C25 H25B 107.5 . . ?
N3 C26 C27 124.2(6) . . ?
N3 C26 H26 117.9 . . ?
C27 C26 H26 117.9 . . ?
C26 C27 C22 120.1(6) . . ?
C26 C27 H27 119.9 . . ?
C22 C27 H27 119.9 . . ?

loop_
_geom_bond_atom_site_label_1
_geom_bond_atom_site_label_2
_geom_bond_distance
_geom_bond_site_symmetry_2
_geom_bond_publ_flag
Cu1 N4 1.939(5) . ?
Cu1 N3 1.947(5) . ?
Cu1 O5 2.234(4) . ?
Cu1 O4 2.422(4) . ?
Cu2 N2 1.911(4) . ?
Cu2 N1 1.927(4) . ?
Cu2 OW1 2.057(3) . ?
V1 O3 1.613(3) . ?
V1 O5 1.627(4) . ?
V1 O6 1.784(3) . ?
V1 O1 1.801(3) . ?
V2 O4 1.631(4) . ?
V2 OW1 1.638(3) 2_665 ?
V2 O6 1.788(3) 3_686 ?
V2 O1 1.801(3) . ?
O6 V2 1.788(3) 3_686 ?
OW1 V2 1.638(3) 2_645 ?
OW2 H9 0.9138 . ?
OW3 H1 0.8687 . ?
OW3 H2 0.9029 . ?
N1 C6 1.340(6) . ?
N1 C24 1.343(6) . ?
N2 C14 1.329(6) . ?
N2 C10 1.346(6) . ?
N3 C3 1.315(7) . ?
N3 C26 1.324(7) . ?
N4 C5 1.318(7) . ?
N4 C7 1.335(8) . ?
C1 C19 1.362(8) . ?
C1 C4 1.377(7) . ?
C1 C16 1.499(8) . ?
C2 C18 1.368(7) . ?
C2 C15 1.383(7) . ?
C2 C23 1.508(7) . ?
C3 C13 1.375(8) . ?
C3 H3 0.9300 . ?
C4 C24 1.374(8) . ?
C4 H4 0.9300 . ?
C5 C8 1.369(9) . ?
C5 H5 0.9300 . ?
C6 C19 1.381(8) . ?
C6 H6 0.9300 . ?
C7 C12 1.343(9) . ?
C7 H7 0.9300 . ?
C8 C17 1.423(10) . ?
C8 H8 0.9300 . ?
C9 C11 1.503(7) . ?
C9 C16 1.534(7) . ?
C9 H9A 0.9700 . ?
C9 H9B 0.9700 . ?
C10 C18 1.359(6) . ?
C10 H10 0.9300 . ?
C11 C22 1.513(8) . ?
C11 H11A 0.9700 . ?
C11 H11B 0.9700 . ?
C12 C17 1.323(10) . ?
C12 H12 0.9300 . ?
C13 C22 1.384(8) . ?
C13 H13 0.9300 . ?
C14 C15 1.352(7) . ?
C14 H14 0.9300 . ?
C15 H15 0.9300 . ?
C16 H16A 0.9700 . ?
C16 H16B 0.9700 . ?
C17 C25 1.489(12) . ?
C18 H18 0.9300 . ?
C19 H19 0.9300 . ?
C20 C23 1.502(6) 2_454 ?
C20 C23 1.502(6) . ?
C20 H20A 0.9700 . ?
C20 H20B 0.9700 . ?
C21 C25 1.425(13) . ?
C21 C25 1.425(13) 2_756 ?
C21 H21A 0.9700 . ?
C21 H21B 0.9700 . ?
C22 C27 1.384(7) . ?
C23 H23A 0.9700 . ?
C23 H23B 0.9700 . ?
C24 H24 0.9300 . ?
C25 H25A 0.9700 . ?
C25 H25B 0.9700 . ?
C26 C27 1.358(8) . ?
C26 H26 0.9300 . ?
C27 H27 0.9300 . ?

loop_
_geom_torsion_atom_site_label_1
_geom_torsion_atom_site_label_2
_geom_torsion_atom_site_label_3
_geom_torsion_atom_site_label_4
_geom_torsion
_geom_torsion_site_symmetry_1
_geom_torsion_site_symmetry_2
_geom_torsion_site_symmetry_3
_geom_torsion_site_symmetry_4
_geom_torsion_publ_flag
O4 V2 O1 V1 -59.2(3) . . . . ?
OW1 V2 O1 V1 -179.1(2) 2_665 . . . ?
O6 V2 O1 V1 59.3(3) 3_686 . . . ?
O3 V1 O1 V2 156.7(2) . . . . ?
O5 V1 O1 V2 38.3(3) . . . . ?
O6 V1 O1 V2 -82.5(3) . . . . ?
OW1 V2 O4 Cu1 163.1(2) 2_665 . . . ?
O6 V2 O4 Cu1 -76.7(3) 3_686 . . . ?
O1 V2 O4 Cu1 42.8(3) . . . . ?
N4 Cu1 O4 V2 -109.8(3) . . . . ?
N3 Cu1 O4 V2 94.2(3) . . . . ?
O5 Cu1 O4 V2 -15.5(3) . . . . ?
O3 V1 O5 Cu1 -119.1(3) . . . . ?
O6 V1 O5 Cu1 119.6(3) . . . . ?
O1 V1 O5 Cu1 -1.3(4) . . . . ?
N4 Cu1 O5 V1 85.3(4) . . . . ?
N3 Cu1 O5 V1 -106.1(4) . . . . ?
O4 Cu1 O5 V1 -8.4(4) . . . . ?
O3 V1 O6 V2 -165.8(5) . . . 3_686 ?
O5 V1 O6 V2 -45.0(5) . . . 3_686 ?
O1 V1 O6 V2 74.4(5) . . . 3_686 ?
N2 Cu2 OW1 V2 -115.8(6) . . . 2_645 ?
N1 Cu2 OW1 V2 72.4(7) . . . 2_645 ?
N2 Cu2 N1 C6 -157.9(4) . . . . ?
OW1 Cu2 N1 C6 6.2(4) . . . . ?
N2 Cu2 N1 C24 15.6(7) . . . . ?
OW1 Cu2 N1 C24 179.7(4) . . . . ?
N1 Cu2 N2 C14 163.2(4) . . . . ?
OW1 Cu2 N2 C14 -1.1(5) . . . . ?
N1 Cu2 N2 C10 -25.6(6) . . . . ?
OW1 Cu2 N2 C10 170.1(4) . . . . ?
N4 Cu1 N3 C3 32.9(7) . . . . ?
O5 Cu1 N3 C3 -121.0(4) . . . . ?
O4 Cu1 N3 C3 147.7(4) . . . . ?
N4 Cu1 N3 C26 -144.1(5) . . . . ?
O5 Cu1 N3 C26 62.0(5) . . . . ?
O4 Cu1 N3 C26 -29.3(5) . . . . ?
N3 Cu1 N4 C5 149.6(5) . . . . ?
O5 Cu1 N4 C5 -55.0(5) . . . . ?
O4 Cu1 N4 C5 34.0(5) . . . . ?
N3 Cu1 N4 C7 -32.3(7) . . . . ?
O5 Cu1 N4 C7 123.1(4) . . . . ?
O4 Cu1 N4 C7 -147.9(4) . . . . ?
C26 N3 C3 C13 1.6(9) . . . . ?
Cu1 N3 C3 C13 -175.5(4) . . . . ?
C19 C1 C4 C24 -2.5(9) . . . . ?
C16 C1 C4 C24 178.5(6) . . . . ?
C7 N4 C5 C8 -0.6(9) . . . . ?
Cu1 N4 C5 C8 177.6(5) . . . . ?
C24 N1 C6 C19 -1.7(8) . . . . ?
Cu2 N1 C6 C19 172.2(4) . . . . ?
C5 N4 C7 C12 0.2(9) . . . . ?
Cu1 N4 C7 C12 -178.0(5) . . . . ?
N4 C5 C8 C17 -0.2(10) . . . . ?
C14 N2 C10 C18 1.3(8) . . . . ?
Cu2 N2 C10 C18 -170.7(4) . . . . ?
C16 C9 C11 C22 178.6(6) . . . . ?
N4 C7 C12 C17 1.2(11) . . . . ?
N3 C3 C13 C22 -0.9(9) . . . . ?
C10 N2 C14 C15 0.1(9) . . . . ?
Cu2 N2 C14 C15 171.5(5) . . . . ?
N2 C14 C15 C2 -1.8(10) . . . . ?
C18 C2 C15 C14 2.1(8) . . . . ?
C23 C2 C15 C14 -178.1(5) . . . . ?
C19 C1 C16 C9 -77.5(8) . . . . ?
C4 C1 C16 C9 101.5(7) . . . . ?
C11 C9 C16 C1 -178.9(6) . . . . ?
C7 C12 C17 C8 -1.9(11) . . . . ?
C7 C12 C17 C25 178.1(9) . . . . ?
C5 C8 C17 C12 1.4(11) . . . . ?
C5 C8 C17 C25 -178.6(9) . . . . ?
N2 C10 C18 C2 -0.9(8) . . . . ?
C15 C2 C18 C10 -0.8(8) . . . . ?
C23 C2 C18 C10 179.4(5) . . . . ?
C4 C1 C19 C6 2.6(9) . . . . ?
C16 C1 C19 C6 -178.4(5) . . . . ?
N1 C6 C19 C1 -0.5(9) . . . . ?
C3 C13 C22 C27 0.3(9) . . . . ?
C3 C13 C22 C11 178.2(6) . . . . ?
C9 C11 C22 C13 -1.4(9) . . . . ?
C9 C11 C22 C27 176.4(6) . . . . ?
C23 C20 C23 C2 -172.7(5) 2_454 . . . ?
C18 C2 C23 C20 52.4(7) . . . . ?
C15 C2 C23 C20 -127.4(5) . . . . ?
C6 N1 C24 C4 1.8(8) . . . . ?
Cu2 N1 C24 C4 -171.8(4) . . . . ?
C1 C4 C24 N1 0.3(9) . . . . ?
C25 C21 C25 C17 164.8(13) 2_756 . . . ?
C12 C17 C25 C21 -166.3(8) . . . . ?
C8 C17 C25 C21 13.8(15) . . . . ?
C3 N3 C26 C27 -1.8(9) . . . . ?
Cu1 N3 C26 C27 175.4(5) . . . . ?
N3 C26 C27 C22 1.3(10) . . . . ?
C13 C22 C27 C26 -0.5(9) . . . . ?
C11 C22 C27 C26 -178.5(6) . . . . ?
